data_7020012
loop_
_publ_author_name
'Oresmaa, Larisa'
'Tarvainen, Heli'
'Machal, Kalle'
'Haukka, Matti'

_publ_section_title
;
 Ruthenium imidazole oxime carbonyls and their activities as CO-releasing
 molecules.
;
_journal_issue 36
_journal_name_full 'Dalton transactions (Cambridge, England : 2003)'
_journal_page_first 11170
_journal_page_last 11175
_journal_paper_doi 10.1039/c2dt31002c
_journal_volume 41
_journal_year 2012
_chemical_formula_moiety 'C9 H10 Cl N3 O5 Ru'
_chemical_formula_sum 'C9 H10 Cl N3 O5 Ru'
_chemical_formula_weight 376.72
_chemical_name_systematic
;
?
;
_space_group_IT_number 2
_symmetry_cell_setting triclinic
_symmetry_space_group_name_Hall '-P 1'
_symmetry_space_group_name_H-M 'P -1'
_atom_sites_solution_hydrogens mixed
_atom_sites_solution_primary direct
_atom_sites_solution_secondary difmap
_audit_creation_method SHELXL-97
_cell_angle_alpha 74.761(5)
_cell_angle_beta 89.253(5)
_cell_angle_gamma 63.954(4)
_cell_formula_units_Z 2
_cell_length_a 6.8943(3)
_cell_length_b 7.7902(4)
_cell_length_c 13.9622(9)
_cell_measurement_reflns_used 10438
_cell_measurement_temperature 120(2)
_cell_measurement_theta_max 27.48
_cell_measurement_theta_min 1.00
_cell_volume 645.49(7)
_computing_cell_refinement 'EvalCCD (Duisenberg, 1998-2003)'
_computing_data_collection 'Collect (Bruker AXS BV, 1997-2004)'
_computing_data_reduction 'EvalCCD (Duisenberg, 1998-2003)'
_computing_molecular_graphics 'Diamond v.3.1e (Brandenburg, 2007)'
_computing_publication_material 'SHELXL-97 (Sheldrick, 1997)'
_computing_structure_refinement 'SHELXL-97 (Sheldrick, 1997)'
_computing_structure_solution 'SHELXS-97 (Sheldrick, 1997)'
_diffrn_ambient_temperature 120(2)
_diffrn_detector_area_resol_mean 9
_diffrn_measured_fraction_theta_full 1.000
_diffrn_measured_fraction_theta_max 1.000
_diffrn_measurement_device '95mm CCD camera on \k-goniostat'
_diffrn_measurement_device_type 'Nonius KappaCCD'
_diffrn_measurement_method '\f scans and \w scans with \k offset'
_diffrn_radiation_monochromator 'horizontally mounted graphite crystal'
_diffrn_radiation_source 'fine-focus sealed tube'
_diffrn_radiation_type MoK\a
_diffrn_radiation_wavelength 0.71073
_diffrn_reflns_av_R_equivalents 0.0369
_diffrn_reflns_av_sigmaI/netI 0.0372
_diffrn_reflns_limit_h_max 8
_diffrn_reflns_limit_h_min -8
_diffrn_reflns_limit_k_max 9
_diffrn_reflns_limit_k_min -10
_diffrn_reflns_limit_l_max 18
_diffrn_reflns_limit_l_min -18
_diffrn_reflns_number 12272
_diffrn_reflns_theta_full 27.50
_diffrn_reflns_theta_max 27.50
_diffrn_reflns_theta_min 2.98
_exptl_absorpt_coefficient_mu 1.440
_exptl_absorpt_correction_T_max 0.9185
_exptl_absorpt_correction_T_min 0.7606
_exptl_absorpt_correction_type multi-scan
_exptl_absorpt_process_details 'SADABS v.2.10 (Sheldrick, 2003)'
_exptl_crystal_colour block
_exptl_crystal_density_diffrn 1.938
_exptl_crystal_density_method 'not measured'
_exptl_crystal_description colourless
_exptl_crystal_F_000 372
_exptl_crystal_size_max 0.20
_exptl_crystal_size_mid 0.09
_exptl_crystal_size_min 0.06
_refine_diff_density_max 0.504
_refine_diff_density_min -0.414
_refine_diff_density_rms 0.089
_refine_ls_extinction_method none
_refine_ls_goodness_of_fit_ref 1.053
_refine_ls_hydrogen_treatment constr
_refine_ls_matrix_type full
_refine_ls_number_parameters 174
_refine_ls_number_reflns 2954
_refine_ls_number_restraints 0
_refine_ls_restrained_S_all 1.053
_refine_ls_R_factor_all 0.0362
_refine_ls_R_factor_gt 0.0236
_refine_ls_shift/su_max 0.001
_refine_ls_shift/su_mean 0.000
_refine_ls_structure_factor_coef Fsqd
_refine_ls_weighting_details 'calc w=1/[\s^2^(Fo^2^)+(0.0129P)^2^+0.2721P] where P=(Fo^2^+2Fc^2^)/3'
_refine_ls_weighting_scheme calc
_refine_ls_wR_factor_gt 0.0402
_refine_ls_wR_factor_ref 0.0427
_reflns_number_gt 2488
_reflns_number_total 2954
_reflns_threshold_expression >2sigma(I)
_cod_data_source_file c2dt31002c.txt
_cod_data_source_block 3
_cod_original_cell_volume 645.49(6)
_cod_database_code 7020012

loop_
_symmetry_equiv_pos_as_xyz
'x, y, z'
'-x, -y, -z'

loop_
_atom_site_label
_atom_site_type_symbol
_atom_site_fract_x
_atom_site_fract_y
_atom_site_fract_z
_atom_site_U_iso_or_equiv
_atom_site_adp_type
_atom_site_occupancy
_atom_site_symmetry_multiplicity
_atom_site_calc_flag
_atom_site_refinement_flags
Ru1 Ru 0.67731(3) 0.28350(3) 0.256513(13) 0.01326(6) Uani 1 1 d .
Cl2 Cl 0.82498(8) 0.27317(7) 0.41610(4) 0.01737(11) Uani 1 1 d .
O1 O 1.1299(3) 0.0665(2) 0.20484(12) 0.0270(4) Uani 1 1 d .
O3 O 0.5089(3) 0.2883(2) 0.05892(12) 0.0291(4) Uani 1 1 d .
O4 O 0.2448(2) 0.6263(2) 0.28743(12) 0.0233(3) Uani 1 1 d .
H4O H 0.3111 0.6770 0.2521 0.035 Uiso 1 1 d R
O5 O 0.5202(2) 0.7103(2) 0.19174(11) 0.0223(3) Uani 1 1 d .
O6 O 0.8478(2) 0.5529(2) 0.14842(11) 0.0184(3) Uani 1 1 d .
N1 N 0.3643(3) 0.4260(3) 0.30248(13) 0.0176(4) Uani 1 1 d .
N2 N 0.6111(3) 0.0403(3) 0.33777(13) 0.0166(4) Uani 1 1 d .
N3 N 0.3779(3) -0.0463(3) 0.41742(13) 0.0204(4) Uani 1 1 d .
H3N H 0.2586 -0.0329 0.4429 0.031 Uiso 1 1 d R
C1 C 0.9602(4) 0.1470(3) 0.22472(16) 0.0169(5) Uani 1 1 d .
C3 C 0.5682(3) 0.2896(3) 0.13382(17) 0.0191(5) Uani 1 1 d .
C4 C 0.6744(3) 0.5510(3) 0.19231(15) 0.0169(4) Uani 1 1 d .
C5 C 0.8345(4) 0.7484(3) 0.10023(17) 0.0212(5) Uani 1 1 d .
H5A H 0.8299 0.8184 0.1507 0.025 Uiso 1 1 calc R
H5B H 0.7017 0.8306 0.0518 0.025 Uiso 1 1 calc R
C6 C 1.0332(4) 0.7143(3) 0.04760(17) 0.0270(5) Uani 1 1 d .
H6A H 1.1630 0.6394 0.0968 0.040 Uiso 1 1 calc R
H6B H 1.0264 0.8431 0.0109 0.040 Uiso 1 1 calc R
H6C H 1.0400 0.6383 0.0007 0.040 Uiso 1 1 calc R
C7 C 0.2818(3) 0.3164(3) 0.35110(16) 0.0195(5) Uani 1 1 d .
H7 H 0.1428 0.3693 0.3738 0.023 Uiso 1 1 calc R
C8 C 0.4159(3) 0.1074(3) 0.36854(15) 0.0176(5) Uani 1 1 d .
C9 C 0.5555(4) -0.2171(3) 0.41701(16) 0.0214(5) Uani 1 1 d .
H9 H 0.5752 -0.3494 0.4457 0.026 Uiso 1 1 calc R
C10 C 0.6994(4) -0.1623(3) 0.36774(16) 0.0206(5) Uani 1 1 d .
H10 H 0.8392 -0.2509 0.3561 0.025 Uiso 1 1 calc R

loop_
_atom_site_aniso_label
_atom_site_aniso_U_11
_atom_site_aniso_U_22
_atom_site_aniso_U_33
_atom_site_aniso_U_23
_atom_site_aniso_U_13
_atom_site_aniso_U_12
Ru1 0.01360(9) 0.01289(9) 0.01371(9) -0.00357(6) 0.00347(6) -0.00653(7)
Cl2 0.0168(3) 0.0217(3) 0.0160(3) -0.0049(2) 0.0029(2) -0.0110(2)
O1 0.0192(9) 0.0243(8) 0.0284(9) -0.0072(7) 0.0079(7) -0.0022(7)
O3 0.0336(10) 0.0338(9) 0.0212(9) -0.0090(7) -0.0006(7) -0.0155(8)
O4 0.0181(8) 0.0150(8) 0.0333(10) -0.0058(7) 0.0089(7) -0.0052(6)
O5 0.0208(8) 0.0150(8) 0.0297(9) -0.0067(6) 0.0094(7) -0.0069(7)
O6 0.0183(8) 0.0142(7) 0.0220(8) -0.0019(6) 0.0068(6) -0.0086(6)
N1 0.0162(9) 0.0169(9) 0.0191(10) -0.0050(7) 0.0017(7) -0.0069(8)
N2 0.0215(10) 0.0177(9) 0.0140(9) -0.0052(7) 0.0032(7) -0.0115(8)
N3 0.0229(10) 0.0270(10) 0.0175(10) -0.0056(8) 0.0057(8) -0.0173(9)
C1 0.0243(13) 0.0113(10) 0.0141(11) -0.0003(8) 0.0011(9) -0.0090(10)
C3 0.0170(11) 0.0149(11) 0.0244(13) -0.0046(9) 0.0058(10) -0.0070(9)
C4 0.0192(11) 0.0201(11) 0.0136(11) -0.0063(9) 0.0030(9) -0.0100(10)
C5 0.0252(12) 0.0146(11) 0.0244(13) -0.0018(9) 0.0050(10) -0.0118(10)
C6 0.0386(14) 0.0252(12) 0.0252(13) -0.0070(10) 0.0130(11) -0.0219(12)
C7 0.0150(11) 0.0254(12) 0.0200(12) -0.0072(9) 0.0046(9) -0.0103(10)
C8 0.0213(12) 0.0220(11) 0.0152(11) -0.0055(9) 0.0033(9) -0.0147(10)
C9 0.0344(14) 0.0195(12) 0.0167(12) -0.0052(9) 0.0042(10) -0.0176(11)
C10 0.0299(13) 0.0167(11) 0.0174(12) -0.0063(9) 0.0044(10) -0.0119(10)

loop_
_atom_type_symbol
_atom_type_description
_atom_type_scat_dispersion_real
_atom_type_scat_dispersion_imag
_atom_type_scat_source
C C 0.0033 0.0016 'International Tables Vol C Tables 4.2.6.8 and 6.1.1.4'
H H 0.0000 0.0000 'International Tables Vol C Tables 4.2.6.8 and 6.1.1.4'
N N 0.0061 0.0033 'International Tables Vol C Tables 4.2.6.8 and 6.1.1.4'
O O 0.0106 0.0060 'International Tables Vol C Tables 4.2.6.8 and 6.1.1.4'
Cl Cl 0.1484 0.1585 'International Tables Vol C Tables 4.2.6.8 and 6.1.1.4'
Ru Ru -1.2594 0.8363 'International Tables Vol C Tables 4.2.6.8 and 6.1.1.4'

loop_
_geom_angle_atom_site_label_1
_geom_angle_atom_site_label_2
_geom_angle_atom_site_label_3
_geom_angle
_geom_angle_publ_flag
C3 Ru1 C1 88.88(9) ?
C3 Ru1 C4 89.69(8) ?
C1 Ru1 C4 91.16(8) yes
C3 Ru1 N1 94.13(8) ?
C1 Ru1 N1 176.21(8) ?
C4 Ru1 N1 91.17(8) ?
C3 Ru1 N2 92.95(8) ?
C1 Ru1 N2 102.08(7) ?
C4 Ru1 N2 166.53(7) ?
N1 Ru1 N2 75.48(7) yes
C3 Ru1 Cl2 179.18(7) yes
C1 Ru1 Cl2 90.30(6) ?
C4 Ru1 Cl2 90.30(6) ?
N1 Ru1 Cl2 86.69(5) ?
N2 Ru1 Cl2 87.25(5) ?
N1 O4 H4O 105.4 ?
C4 O6 C5 116.38(16) ?
C7 N1 O4 116.19(17) ?
C7 N1 Ru1 118.07(14) ?
O4 N1 Ru1 125.71(12) ?
C8 N2 C10 106.67(17) ?
C8 N2 Ru1 111.34(14) ?
C10 N2 Ru1 141.97(15) ?
C8 N3 C9 107.58(18) ?
C8 N3 H3N 124.0 ?
C9 N3 H3N 128.4 ?
O1 C1 Ru1 179.3(2) ?
O3 C3 Ru1 177.57(19) ?
O5 C4 O6 118.90(19) ?
O5 C4 Ru1 122.65(15) ?
O6 C4 Ru1 118.46(15) ?
O6 C5 C6 106.90(17) ?
O6 C5 H5A 110.3 ?
C6 C5 H5A 110.3 ?
O6 C5 H5B 110.3 ?
C6 C5 H5B 110.3 ?
H5A C5 H5B 108.6 ?
C5 C6 H6A 109.5 ?
C5 C6 H6B 109.5 ?
H6A C6 H6B 109.5 ?
C5 C6 H6C 109.5 ?
H6A C6 H6C 109.5 ?
H6B C6 H6C 109.5 ?
N1 C7 C8 114.36(19) ?
N1 C7 H7 122.8 ?
C8 C7 H7 122.8 ?
N2 C8 N3 110.10(19) ?
N2 C8 C7 120.70(19) ?
N3 C8 C7 129.2(2) ?
C10 C9 N3 106.72(19) ?
C10 C9 H9 126.6 ?
N3 C9 H9 126.6 ?
C9 C10 N2 108.9(2) ?
C9 C10 H10 125.5 ?
N2 C10 H10 125.5 ?

loop_
_geom_bond_atom_site_label_1
_geom_bond_atom_site_label_2
_geom_bond_distance
_geom_bond_publ_flag
Ru1 C3 1.861(2) yes
Ru1 C1 1.881(2) yes
Ru1 C4 2.032(2) yes
Ru1 N1 2.1298(17) yes
Ru1 N2 2.1683(17) yes
Ru1 Cl2 2.4291(5) yes
O1 C1 1.130(3) ?
O3 C3 1.132(2) ?
O4 N1 1.364(2) yes
O4 H4O 0.8116 ?
O5 C4 1.227(2) ?
O6 C4 1.340(2) ?
O6 C5 1.456(2) ?
N1 C7 1.275(3) yes
N2 C8 1.325(3) ?
N2 C10 1.360(3) ?
N3 C8 1.345(3) ?
N3 C9 1.358(3) ?
N3 H3N 0.8664 ?
C5 C6 1.498(3) ?
C5 H5A 0.9900 ?
C5 H5B 0.9900 ?
C6 H6A 0.9800 ?
C6 H6B 0.9800 ?
C6 H6C 0.9800 ?
C7 C8 1.429(3) ?
C7 H7 0.9500 ?
C9 C10 1.356(3) ?
C9 H9 0.9500 ?
C10 H10 0.9500 ?

loop_
_geom_hbond_atom_site_label_D
_geom_hbond_atom_site_label_H
_geom_hbond_atom_site_label_A
_geom_hbond_distance_DH
_geom_hbond_distance_HA
_geom_hbond_distance_DA
_geom_hbond_angle_DHA
_geom_hbond_site_symmetry_A
_geom_hbond_publ_flag
O4 H4O O5 0.81 1.74 2.526(2) 161.8 . yes
O4 H4O O1 0.81 2.62 3.046(2) 114.7 1_465 yes
N3 H3N Cl2 0.87 2.59 3.2263(18) 131.4 2_656 yes
N3 H3N Cl2 0.87 2.84 3.5172(19) 136.3 1_455 yes
